data_1569760
loop_
_publ_author_name
'Xie, Zhu-Lin'
'Gupta, Nikita'
'Niklas, Jens'
'Poluektov, Oleg G.'
'Lynch, Vincent M.'
'Glusac, Ksenija D.'
'Mulfort, Karen L.'

_publ_section_title
;
 Photochemical charge accumulation in a heteroleptic
 copper(i)-anthraquinone molecular dyad <i>via</i> proton-coupled electron
 transfer.
;
_journal_issue 37
_journal_name_full 'Chemical science'
_journal_page_first 10219
_journal_page_last 10235
_journal_paper_doi 10.1039/d3sc03428c
_journal_volume 14
_journal_year 2023
_chemical_formula_moiety 'C56 H41 Cu N6 O2'
_chemical_formula_sum 'C56 H41 Cu N6 O2'
_chemical_formula_weight 893.49
_space_group_crystal_system monoclinic
_space_group_IT_number 14
_space_group_name_Hall '-P 2yn'
_space_group_name_H-M_alt 'P 1 21/n 1'
_atom_sites_solution_hydrogens mixed
_atom_sites_solution_primary dual
_audit_creation_date 2021-11-10
_audit_creation_method
;
Olex2 1.3
(compiled 2020.07.31 svn.rc2a77460 for OlexSys, GUI svn.r6145)
;
_audit_update_record
;
2023-06-29 deposited with the CCDC.	2023-08-31 downloaded from the CCDC.
;
_cell_angle_alpha 90
_cell_angle_beta 102.2042(13)
_cell_angle_gamma 90
_cell_formula_units_Z 4
_cell_length_a 16.4587(2)
_cell_length_b 13.34870(17)
_cell_length_c 20.0214(2)
_cell_measurement_reflns_used 12353
_cell_measurement_temperature 100.03(13)
_cell_measurement_theta_max 76.0120
_cell_measurement_theta_min 3.1450
_cell_volume 4299.34(9)
_computing_cell_refinement 'CrysAlisPro 1.171.42.25a (Rigaku OD, 2021)'
_computing_data_collection 'CrysAlisPro 1.171.42.25a (Rigaku OD, 2021)'
_computing_data_reduction 'CrysAlisPro 1.171.42.25a (Rigaku OD, 2021)'
_computing_molecular_graphics 'Shelxtl-Plus/XP, Bruker AXS, Inc. 2009'
_computing_publication_material 'Shelxtl-Plus, Bruker AXS, Inc. 2009'
_computing_structure_refinement 'SHELXL 2018/3 (Sheldrick, 2015)'
_computing_structure_solution 'SHELXT  (Sheldrick, 2015)'
_diffrn_ambient_environment N~2~
_diffrn_ambient_temperature 100.03(13)
_diffrn_detector 'Hybrid Pixel Array Detector'
_diffrn_detector_area_resol_mean 10.0000
_diffrn_detector_type HyPix
_diffrn_measured_fraction_theta_full 0.990
_diffrn_measured_fraction_theta_max 0.951
_diffrn_measurement_details
;
List of Runs (angles in degrees, time in seconds):

  # Type    Start    End  Width  t~exp~   \w     \q     \k     \f   Frames
#--------------------------------------------------------------------------
  1  \w    -72.00  19.00   0.50   14.00    --  -48.57  80.00-146.00  182
  2  \w    -10.00  70.00   0.50   14.00    --   48.57 -80.00  90.00  160
  3  \w     47.00 132.00   0.50   47.00    --  107.75 -80.00  90.00  170
  4  \w    120.00 172.00   0.50   47.00    --  107.75  80.00-146.00  104
  5  \w    -61.00  24.00   0.50   14.00    --  -48.57  38.00 -30.00  170
  6  \w     35.00  66.00   0.50   47.00    --  107.75 -99.00-120.00   62
  7  \w     75.00 105.00   0.50   47.00    --  107.75 -99.00-120.00   60
  8  \w     37.00 123.00   0.50   47.00    --  107.75 -57.00 -60.00  172
  9  \w     95.00 177.00   0.50   47.00    --  107.75 125.00 150.00  164
 10  \w     95.00 178.00   0.50   47.00    --  107.75  19.00-150.00  166
 11  \w     95.00 176.00   0.50   47.00    --  107.75  38.00 150.00  162
;
_diffrn_measurement_device 'four-circle diffractometer'
_diffrn_measurement_device_type 'SuperNova, Dual, Cu at home/near, HyPix'
_diffrn_measurement_method '\w scans'
_diffrn_orient_matrix_type 'CrysAlisPro convention (1999,Acta A55,543-557)'
_diffrn_orient_matrix_UB_11 -0.0073425000
_diffrn_orient_matrix_UB_12 -0.0873114000
_diffrn_orient_matrix_UB_13 -0.0512880000
_diffrn_orient_matrix_UB_21 0.0690088000
_diffrn_orient_matrix_UB_22 0.0470986000
_diffrn_orient_matrix_UB_23 -0.0311261000
_diffrn_orient_matrix_UB_31 0.0660066000
_diffrn_orient_matrix_UB_32 -0.0589621000
_diffrn_orient_matrix_UB_33 0.0509614000
_diffrn_radiation_monochromator mirror
_diffrn_radiation_probe x-ray
_diffrn_radiation_type 'Cu K\a'
_diffrn_radiation_wavelength 1.54184
_diffrn_reflns_av_R_equivalents 0.0212
_diffrn_reflns_av_unetI/netI 0.0222
_diffrn_reflns_Laue_measured_fraction_full 0.990
_diffrn_reflns_Laue_measured_fraction_max 0.951
_diffrn_reflns_limit_h_max 20
_diffrn_reflns_limit_h_min -19
_diffrn_reflns_limit_k_max 7
_diffrn_reflns_limit_k_min -16
_diffrn_reflns_limit_l_max 25
_diffrn_reflns_limit_l_min -24
_diffrn_reflns_number 23523
_diffrn_reflns_point_group_measured_fraction_full 0.990
_diffrn_reflns_point_group_measured_fraction_max 0.951
_diffrn_reflns_theta_full 67.684
_diffrn_reflns_theta_max 77.042
_diffrn_reflns_theta_min 3.166
_diffrn_source 'micro-focus sealed X-ray tube'
_diffrn_source_type 'SuperNova (Cu) X-ray Source'
_exptl_absorpt_coefficient_mu 1.133
_exptl_absorpt_correction_T_max 1.00000
_exptl_absorpt_correction_T_min 0.77120
_exptl_absorpt_correction_type multi-scan
_exptl_absorpt_process_details
;
CrysAlisPro 1.171.42.25a (Rigaku Oxford Diffraction, 2021)
Empirical absorption correction using spherical harmonics,
implemented in SCALE3 ABSPACK scaling algorithm.
;
_exptl_crystal_colour 'dark red'
_exptl_crystal_colour_modifier dark
_exptl_crystal_colour_primary red
_exptl_crystal_density_diffrn 1.380
_exptl_crystal_description needle
_exptl_crystal_F_000 1856
_exptl_crystal_size_max 0.21
_exptl_crystal_size_mid 0.085
_exptl_crystal_size_min 0.071
_refine_diff_density_max 0.955
_refine_diff_density_min -0.497
_refine_diff_density_rms 0.055
_refine_ls_extinction_method none
_refine_ls_goodness_of_fit_ref 1.041
_refine_ls_hydrogen_treatment mixed
_refine_ls_matrix_type full
_refine_ls_number_parameters 600
_refine_ls_number_reflns 8651
_refine_ls_number_restraints 3
_refine_ls_restrained_S_all 1.041
_refine_ls_R_factor_all 0.0549
_refine_ls_R_factor_gt 0.0481
_refine_ls_shift/su_max 0.000
_refine_ls_shift/su_mean 0.000
_refine_ls_structure_factor_coef Fsqd
_refine_ls_weighting_details 'w=1/[\s^2^(Fo^2^)+(0.0633P)^2^+3.6102P] where P=(Fo^2^+2Fc^2^)/3'
_refine_ls_weighting_scheme calc
_refine_ls_wR_factor_gt 0.1250
_refine_ls_wR_factor_ref 0.1299
_reflns_Friedel_coverage 0.000
_reflns_number_gt 7583
_reflns_number_total 8651
_reflns_threshold_expression 'I > 2\s(I)'
_cod_data_source_file d3sc03428c2.cif
_cod_data_source_block 76p_auto
_cod_depositor_comments 'Adding full bibliography for 1569760--1569761.cif.'
_cod_original_cell_volume 4299.35(10)
_cod_database_code 1569760
_shelx_shelxl_version_number 2018/3
_chemical_oxdiff_formula 'C H N O P F Cu'
_shelx_space_group_comment
;
The symmetry employed for this shelxl refinement is uniquely defined
by the following loop, which should always be used as a source of
symmetry information in preference to the above space-group names.
They are only intended as comments.
;
_shelx_estimated_absorpt_t_max 0.924
_shelx_estimated_absorpt_t_min 0.797
_reflns_odcompleteness_completeness 99.03
_reflns_odcompleteness_iscentric 1
_reflns_odcompleteness_theta 66.97
_olex2_refinement_description
;
1. Fixed Uiso
 At 1.2 times of:
  All C(H) groups
 At 1.5 times of:
  All C(H,H,H) groups
2. Restrained distances
 N5-H5
 0.84 with sigma of 0.02
 O1-H14
 0.84 with sigma of 0.02
 C36-H5 \\sim C35-H5
 with sigma of 0.01
3. Others
 Sof(H14)=1-FVAR(1)
 Sof(H5)=FVAR(1)
 Uiso(H14)=Uiso(H5)=FVAR(2)
4.a Aromatic/amide H refined with riding coordinates:
 C2(H2), C3(H3), C5(H5A), C6(H6), C8(H8), C9(H9), C15(H15), C17(H17), C24(H24),
  C26(H26), C31(H31), C32(H32), C33(H33), C40(H40), C41(H41), C42(H42),
 C43(H43), C47(H47), C48(H48), C52(H52), C53(H53), C54(H54)
4.b Idealised Me refined as rotating group:
 C19(H19A,H19B,H19C), C20(H20A,H20B,H20C), C21(H21A,H21B,H21C), C28(H28A,H28B,
 H28C), C29(H29B,H29C,H29A), C30(H30A,H30B,H30C)
;
_olex2_submission_special_instructions 'No special instructions were received'
_oxdiff_exptl_absorpt_empirical_details
;
Empirical correction (ABSPACK) includes:
- Absorption correction using spherical harmonics
- Frame scaling
;
_oxdiff_exptl_absorpt_empirical_full_max 1.471
_oxdiff_exptl_absorpt_empirical_full_min 0.617

loop_
_space_group_symop_operation_xyz
'x, y, z'
'-x+1/2, y+1/2, -z+1/2'
'-x, -y, -z'
'x-1/2, -y-1/2, z-1/2'

loop_
_atom_site_label
_atom_site_type_symbol
_atom_site_fract_x
_atom_site_fract_y
_atom_site_fract_z
_atom_site_U_iso_or_equiv
_atom_site_adp_type
_atom_site_occupancy
_atom_site_site_symmetry_order
_atom_site_calc_flag
_atom_site_refinement_flags_posn
_atom_site_refinement_flags_adp
_atom_site_refinement_flags_occupancy
_atom_site_disorder_assembly
_atom_site_disorder_group
O1 O 0.61091(11) 0.47571(15) 0.51282(8) 0.0447(4) Uani 1 1 d D . . . .
H14 H 0.592(6) 0.443(7) 0.477(3) 0.088(19) Uiso 0.37(5) 1 d D U P A 2
H5 H 0.568(3) 0.388(3) 0.4321(9) 0.088(19) Uiso 0.63(5) 1 d D U P A 1
Cu1 Cu 0.50294(2) 0.24459(2) 0.10218(2) 0.03143(11) Uani 1 1 d . . . B 1
O2 O 0.47094(13) 0.31154(16) 0.71218(8) 0.0537(5) Uani 1 1 d . . . B 1
N1 N 0.47257(11) 0.27441(13) 0.00195(8) 0.0276(4) Uani 1 1 d . . . B 1
N2 N 0.60663(11) 0.18195(14) 0.07503(8) 0.0304(4) Uani 1 1 d . . . B 1
N3 N 0.54147(11) 0.33663(14) 0.18557(8) 0.0291(4) Uani 1 1 d . . . B 1
N4 N 0.44028(12) 0.17747(15) 0.16536(9) 0.0355(4) Uani 1 1 d . . . B 1
N5 N 0.53159(12) 0.34182(15) 0.42530(8) 0.0314(4) Uani 1 1 d D . . B 1
N6 N 0.41404(13) 0.18532(16) 0.40081(9) 0.0381(4) Uani 1 1 d . . . B 1
C1 C 0.40401(13) 0.31809(16) -0.03408(10) 0.0292(4) Uani 1 1 d . . . B 1
C2 C 0.39611(13) 0.34160(18) -0.10385(10) 0.0326(5) Uani 1 1 d . . . B 1
H2 H 0.347809 0.375279 -0.127766 0.039 Uiso 1 1 calc R U . B 1
C3 C 0.45765(14) 0.31620(18) -0.13736(10) 0.0331(5) Uani 1 1 d . . . B 1
H3 H 0.451844 0.330862 -0.184570 0.040 Uiso 1 1 calc R U . B 1
C4 C 0.52947(14) 0.26817(16) -0.10095(10) 0.0299(4) Uani 1 1 d . . . B 1
C5 C 0.59786(15) 0.24015(18) -0.13114(11) 0.0355(5) Uani 1 1 d . . . B 1
H5A H 0.594383 0.251432 -0.178511 0.043 Uiso 1 1 calc R U . B 1
C6 C 0.66717(15) 0.19793(19) -0.09322(11) 0.0393(5) Uani 1 1 d . . . B 1
H6 H 0.712318 0.182256 -0.114124 0.047 Uiso 1 1 calc R U . B 1
C7 C 0.67391(14) 0.17633(18) -0.02201(11) 0.0348(5) Uani 1 1 d . . . B 1
C8 C 0.74404(15) 0.1320(2) 0.02035(12) 0.0419(5) Uani 1 1 d . . . B 1
H8 H 0.791101 0.114604 0.002326 0.050 Uiso 1 1 calc R U . B 1
C9 C 0.74382(16) 0.1144(2) 0.08750(12) 0.0433(6) Uani 1 1 d . . . B 1
H9 H 0.791358 0.086039 0.116618 0.052 Uiso 1 1 calc R U . B 1
C10 C 0.67326(15) 0.13815(17) 0.11358(10) 0.0348(5) Uani 1 1 d . . . B 1
C11 C 0.53412(13) 0.24901(15) -0.03130(10) 0.0276(4) Uani 1 1 d . . . B 1
C12 C 0.60676(14) 0.20116(16) 0.00836(10) 0.0300(4) Uani 1 1 d . . . B 1
C13 C 0.33476(13) 0.33884(17) 0.00167(10) 0.0297(4) Uani 1 1 d . . . B 1
C14 C 0.32436(14) 0.43454(17) 0.02700(10) 0.0323(5) Uani 1 1 d . . . B 1
C15 C 0.25825(14) 0.45156(18) 0.05915(10) 0.0351(5) Uani 1 1 d . . . B 1
H15 H 0.250705 0.516608 0.076104 0.042 Uiso 1 1 calc R U . B 1
C16 C 0.20338(15) 0.3761(2) 0.06696(12) 0.0404(5) Uani 1 1 d . . . B 1
C17 C 0.21525(15) 0.2815(2) 0.04140(13) 0.0419(5) Uani 1 1 d . . . B 1
H17 H 0.178299 0.228942 0.046948 0.050 Uiso 1 1 calc R U . B 1
C18 C 0.27956(15) 0.26130(18) 0.00794(12) 0.0358(5) Uani 1 1 d . . . B 1
C19 C 0.38340(17) 0.5187(2) 0.02077(13) 0.0449(6) Uani 1 1 d . . . B 1
H19A H 0.437524 0.505527 0.050854 0.067 Uiso 1 1 calc R U . B 1
H19B H 0.360994 0.581940 0.034031 0.067 Uiso 1 1 calc R U . B 1
H19C H 0.390067 0.523364 -0.026629 0.067 Uiso 1 1 calc R U . B 1
C20 C 0.13198(19) 0.3963(2) 0.10182(17) 0.0599(8) Uani 1 1 d . . . B 1
H20A H 0.149172 0.380808 0.150606 0.090 Uiso 1 1 calc R U . B 1
H20B H 0.084451 0.354263 0.081294 0.090 Uiso 1 1 calc R U . B 1
H20C H 0.116060 0.467069 0.096133 0.090 Uiso 1 1 calc R U . B 1
C21 C 0.28690(17) 0.15936(19) -0.02231(13) 0.0434(6) Uani 1 1 d . . . B 1
H21A H 0.274163 0.164183 -0.072277 0.065 Uiso 1 1 calc R U . B 1
H21B H 0.247659 0.113298 -0.007713 0.065 Uiso 1 1 calc R U . B 1
H21C H 0.343675 0.134196 -0.006625 0.065 Uiso 1 1 calc R U . B 1
C22 C 0.66643(15) 0.11424(18) 0.18513(11) 0.0357(5) Uani 1 1 d . . . B 1
C23 C 0.70629(14) 0.17506(19) 0.23994(11) 0.0380(5) Uani 1 1 d . . . B 1
C24 C 0.69039(15) 0.1553(2) 0.30424(11) 0.0410(5) Uani 1 1 d . . . B 1
H24 H 0.714888 0.197188 0.341433 0.049 Uiso 1 1 calc R U . B 1
C25 C 0.64040(16) 0.0772(2) 0.31589(11) 0.0433(6) Uani 1 1 d . . . B 1
C26 C 0.60465(17) 0.0156(2) 0.26172(12) 0.0449(6) Uani 1 1 d . . . B 1
H26 H 0.572041 -0.040145 0.269694 0.054 Uiso 1 1 calc R U . B 1
C27 C 0.61607(16) 0.03446(19) 0.19555(12) 0.0423(5) Uani 1 1 d . . . B 1
C28 C 0.76402(16) 0.2580(2) 0.22965(13) 0.0438(6) Uani 1 1 d . . . B 1
H28A H 0.816704 0.229438 0.223313 0.066 Uiso 1 1 calc R U . B 1
H28B H 0.774400 0.301860 0.269833 0.066 Uiso 1 1 calc R U . B 1
H28C H 0.738621 0.296966 0.189105 0.066 Uiso 1 1 calc R U . B 1
C29 C 0.6253(2) 0.0565(3) 0.38712(13) 0.0566(7) Uani 1 1 d . . . B 1
H29B H 0.571592 0.022838 0.383307 0.085 Uiso 1 1 calc R U . B 1
H29C H 0.624861 0.119931 0.411712 0.085 Uiso 1 1 calc R U . B 1
H29A H 0.669677 0.013468 0.412147 0.085 Uiso 1 1 calc R U . B 1
C30 C 0.57376(19) -0.0327(2) 0.13788(13) 0.0513(7) Uani 1 1 d . . . B 1
H30A H 0.543419 -0.085749 0.156086 0.077 Uiso 1 1 calc R U . B 1
H30B H 0.615642 -0.062835 0.115833 0.077 Uiso 1 1 calc R U . B 1
H30C H 0.534770 0.006878 0.104315 0.077 Uiso 1 1 calc R U . B 1
C31 C 0.59352(14) 0.41346(17) 0.19524(10) 0.0342(5) Uani 1 1 d . . . B 1
H31 H 0.611675 0.439951 0.156837 0.041 Uiso 1 1 calc R U . B 1
C32 C 0.62332(14) 0.45786(18) 0.25944(11) 0.0358(5) Uani 1 1 d . . . B 1
H32 H 0.661105 0.512482 0.264105 0.043 Uiso 1 1 calc R U . B 1
C33 C 0.59692(14) 0.42101(18) 0.31534(10) 0.0340(5) Uani 1 1 d . . . B 1
H33 H 0.616318 0.449835 0.359197 0.041 Uiso 1 1 calc R U . B 1
C34 C 0.54123(13) 0.34066(17) 0.30696(10) 0.0305(4) Uani 1 1 d . . . B 1
C35 C 0.50719(13) 0.29970(17) 0.36289(10) 0.0313(4) Uani 1 1 d D . . B 1
C36 C 0.49631(13) 0.30775(17) 0.47577(10) 0.0309(4) Uani 1 1 d D . . B 1
C37 C 0.51921(13) 0.35254(18) 0.54357(10) 0.0322(5) Uani 1 1 d . . . B 1
C38 C 0.57581(14) 0.43349(19) 0.55801(10) 0.0354(5) Uani 1 1 d . . . B 1
C39 C 0.59750(14) 0.47184(19) 0.62793(10) 0.0349(5) Uani 1 1 d . . . B 1
C40 C 0.65192(15) 0.5534(2) 0.64356(12) 0.0422(5) Uani 1 1 d . . . B 1
H40 H 0.673657 0.583742 0.608132 0.051 Uiso 1 1 calc R U . B 1
C41 C 0.67471(16) 0.5908(2) 0.70932(12) 0.0440(6) Uani 1 1 d . . . B 1
H41 H 0.711327 0.646427 0.718818 0.053 Uiso 1 1 calc R U . B 1
C42 C 0.64320(15) 0.5457(2) 0.76175(11) 0.0431(6) Uani 1 1 d . . . B 1
H42 H 0.659299 0.570039 0.807221 0.052 Uiso 1 1 calc R U . B 1
C43 C 0.58906(15) 0.4664(2) 0.74757(11) 0.0412(5) Uani 1 1 d . . . B 1
H43 H 0.567963 0.436732 0.783565 0.049 Uiso 1 1 calc R U . B 1
C44 C 0.56411(15) 0.42805(19) 0.68060(11) 0.0366(5) Uani 1 1 d . . . B 1
C45 C 0.50324(15) 0.34749(19) 0.66601(11) 0.0392(5) Uani 1 1 d . . . B 1
C46 C 0.48216(14) 0.31139(18) 0.59599(10) 0.0331(5) Uani 1 1 d . . . B 1
C47 C 0.42481(15) 0.23186(19) 0.58124(11) 0.0386(5) Uani 1 1 d . . . B 1
H47 H 0.401422 0.205633 0.617089 0.046 Uiso 1 1 calc R U . B 1
C48 C 0.40151(15) 0.1910(2) 0.51759(11) 0.0390(5) Uani 1 1 d . . . B 1
H48 H 0.361816 0.138357 0.509475 0.047 Uiso 1 1 calc R U . B 1
C49 C 0.43714(14) 0.22788(18) 0.46318(11) 0.0353(5) Uani 1 1 d . . . B 1
C50 C 0.44897(15) 0.22228(18) 0.35098(10) 0.0352(5) Uani 1 1 d . . . B 1
C51 C 0.42454(16) 0.17826(19) 0.28303(11) 0.0383(5) Uani 1 1 d . . . B 1
C52 C 0.36788(19) 0.0994(2) 0.26842(13) 0.0539(7) Uani 1 1 d . . . B 1
H52 H 0.341931 0.073317 0.302840 0.065 Uiso 1 1 calc R U . B 1
C53 C 0.3501(2) 0.0599(3) 0.20351(13) 0.0635(9) Uani 1 1 d . . . B 1
H53 H 0.312786 0.005122 0.192778 0.076 Uiso 1 1 calc R U . B 1
C54 C 0.38747(19) 0.1010(2) 0.15394(12) 0.0514(7) Uani 1 1 d . . . B 1
H54 H 0.374584 0.072980 0.109332 0.062 Uiso 1 1 calc R U . B 1
C55 C 0.51562(13) 0.29985(16) 0.24117(10) 0.0296(4) Uani 1 1 d . . . B 1
C56 C 0.45901(14) 0.21668(17) 0.22975(10) 0.0326(4) Uani 1 1 d . . . B 1

loop_
_atom_site_aniso_label
_atom_site_aniso_U_11
_atom_site_aniso_U_22
_atom_site_aniso_U_33
_atom_site_aniso_U_23
_atom_site_aniso_U_13
_atom_site_aniso_U_12
O1 0.0511(10) 0.0628(11) 0.0229(7) -0.0004(7) 0.0136(7) -0.0137(9)
Cu1 0.03907(19) 0.04103(19) 0.01518(15) -0.00041(11) 0.00800(12) -0.00262(13)
O2 0.0764(13) 0.0683(12) 0.0220(8) -0.0025(8) 0.0231(8) -0.0105(10)
N1 0.0309(9) 0.0347(9) 0.0172(7) -0.0014(6) 0.0054(6) -0.0040(7)
N2 0.0377(10) 0.0351(9) 0.0186(8) -0.0001(7) 0.0060(7) -0.0002(8)
N3 0.0342(9) 0.0359(9) 0.0178(7) 0.0004(6) 0.0072(6) -0.0007(7)
N4 0.0445(11) 0.0431(10) 0.0193(8) -0.0018(7) 0.0075(7) -0.0077(8)
N5 0.0348(10) 0.0413(10) 0.0197(8) -0.0002(7) 0.0093(7) -0.0013(8)
N6 0.0454(11) 0.0493(11) 0.0214(8) 0.0015(8) 0.0109(8) -0.0082(9)
C1 0.0320(10) 0.0367(11) 0.0193(9) -0.0012(8) 0.0065(8) -0.0062(8)
C2 0.0318(11) 0.0461(12) 0.0186(9) 0.0024(8) 0.0025(8) -0.0039(9)
C3 0.0385(11) 0.0451(12) 0.0156(9) 0.0004(8) 0.0053(8) -0.0058(10)
C4 0.0341(11) 0.0373(11) 0.0190(9) -0.0022(8) 0.0071(8) -0.0050(9)
C5 0.0435(12) 0.0454(12) 0.0204(10) -0.0009(8) 0.0127(9) -0.0004(10)
C6 0.0441(13) 0.0498(14) 0.0282(11) -0.0011(10) 0.0167(9) 0.0048(11)
C7 0.0385(12) 0.0411(12) 0.0259(10) -0.0020(9) 0.0093(9) 0.0025(9)
C8 0.0405(13) 0.0522(14) 0.0352(12) 0.0006(10) 0.0129(10) 0.0096(11)
C9 0.0429(13) 0.0539(15) 0.0324(11) 0.0038(10) 0.0067(10) 0.0130(11)
C10 0.0420(12) 0.0377(11) 0.0237(10) 0.0017(8) 0.0046(9) 0.0036(9)
C11 0.0321(10) 0.0331(10) 0.0184(9) -0.0029(7) 0.0070(8) -0.0049(8)
C12 0.0376(11) 0.0333(10) 0.0191(9) -0.0015(8) 0.0058(8) -0.0028(9)
C13 0.0301(10) 0.0414(11) 0.0174(9) -0.0001(8) 0.0047(7) -0.0029(9)
C14 0.0356(11) 0.0413(12) 0.0200(9) -0.0019(8) 0.0058(8) -0.0072(9)
C15 0.0383(12) 0.0427(12) 0.0246(10) -0.0071(9) 0.0070(8) -0.0035(10)
C16 0.0396(12) 0.0529(14) 0.0323(11) -0.0078(10) 0.0158(10) -0.0072(11)
C17 0.0407(13) 0.0461(13) 0.0431(13) -0.0082(10) 0.0184(10) -0.0140(11)
C18 0.0382(12) 0.0410(12) 0.0301(11) -0.0032(9) 0.0115(9) -0.0061(10)
C19 0.0490(14) 0.0464(14) 0.0434(13) -0.0094(11) 0.0190(11) -0.0150(11)
C20 0.0546(16) 0.0645(18) 0.0718(19) -0.0242(15) 0.0382(15) -0.0174(14)
C21 0.0490(14) 0.0432(13) 0.0425(13) -0.0070(10) 0.0198(11) -0.0102(11)
C22 0.0413(12) 0.0415(12) 0.0244(10) 0.0063(9) 0.0070(9) 0.0088(10)
C23 0.0369(12) 0.0486(13) 0.0261(10) 0.0042(9) 0.0014(9) 0.0116(10)
C24 0.0417(13) 0.0547(14) 0.0241(10) 0.0009(10) 0.0013(9) 0.0095(11)
C25 0.0480(14) 0.0569(15) 0.0254(11) 0.0083(10) 0.0088(10) 0.0155(12)
C26 0.0553(15) 0.0439(13) 0.0364(12) 0.0112(10) 0.0112(11) 0.0047(11)
C27 0.0517(14) 0.0444(13) 0.0313(11) 0.0042(10) 0.0096(10) 0.0072(11)
C28 0.0401(13) 0.0554(15) 0.0337(12) -0.0004(10) 0.0032(10) 0.0021(11)
C29 0.0688(19) 0.0735(19) 0.0290(12) 0.0136(12) 0.0138(12) 0.0126(15)
C30 0.0708(19) 0.0437(14) 0.0406(14) -0.0008(11) 0.0140(13) -0.0057(13)
C31 0.0409(12) 0.0412(12) 0.0222(10) 0.0015(8) 0.0102(9) -0.0051(10)
C32 0.0394(12) 0.0419(12) 0.0267(10) -0.0040(9) 0.0087(9) -0.0109(10)
C33 0.0392(12) 0.0435(12) 0.0199(9) -0.0032(8) 0.0077(8) -0.0037(10)
C34 0.0329(11) 0.0388(11) 0.0202(9) -0.0003(8) 0.0068(8) 0.0004(9)
C35 0.0360(11) 0.0416(12) 0.0174(9) 0.0009(8) 0.0084(8) 0.0036(9)
C36 0.0330(10) 0.0428(12) 0.0191(9) 0.0035(8) 0.0102(8) 0.0046(9)
C37 0.0327(11) 0.0456(12) 0.0201(9) 0.0006(8) 0.0095(8) 0.0050(9)
C38 0.0338(11) 0.0522(13) 0.0220(10) -0.0002(9) 0.0097(8) 0.0046(10)
C39 0.0329(11) 0.0503(13) 0.0224(10) -0.0002(9) 0.0073(8) 0.0071(10)
C40 0.0403(13) 0.0592(15) 0.0277(11) -0.0011(10) 0.0084(9) -0.0004(11)
C41 0.0395(13) 0.0588(15) 0.0326(12) -0.0074(11) 0.0046(10) 0.0013(11)
C42 0.0430(13) 0.0606(16) 0.0243(10) -0.0075(10) 0.0035(9) 0.0102(12)
C43 0.0454(13) 0.0571(15) 0.0226(10) -0.0010(10) 0.0106(9) 0.0086(11)
C44 0.0399(12) 0.0493(13) 0.0219(10) 0.0002(9) 0.0094(9) 0.0095(10)
C45 0.0467(13) 0.0510(14) 0.0230(10) 0.0014(9) 0.0146(9) 0.0081(11)
C46 0.0357(11) 0.0458(12) 0.0196(9) 0.0024(8) 0.0099(8) 0.0075(9)
C47 0.0411(12) 0.0548(14) 0.0237(10) 0.0052(9) 0.0152(9) 0.0017(11)
C48 0.0411(12) 0.0540(14) 0.0242(10) 0.0037(9) 0.0118(9) -0.0085(11)
C49 0.0388(12) 0.0477(13) 0.0211(10) 0.0027(9) 0.0101(8) -0.0005(10)
C50 0.0407(12) 0.0467(13) 0.0198(9) 0.0012(9) 0.0098(8) -0.0030(10)
C51 0.0481(13) 0.0457(13) 0.0217(10) 0.0006(9) 0.0089(9) -0.0055(11)
C52 0.0685(18) 0.0669(18) 0.0293(12) 0.0012(11) 0.0171(12) -0.0269(15)
C53 0.087(2) 0.073(2) 0.0328(13) -0.0062(13) 0.0174(13) -0.0449(18)
C54 0.0678(18) 0.0618(17) 0.0247(11) -0.0056(11) 0.0104(11) -0.0270(14)
C55 0.0329(10) 0.0382(11) 0.0178(9) 0.0003(8) 0.0060(8) 0.0027(9)
C56 0.0402(12) 0.0402(11) 0.0183(9) 0.0001(8) 0.0081(8) -0.0008(9)

loop_
_atom_type_symbol
_atom_type_description
_atom_type_scat_dispersion_real
_atom_type_scat_dispersion_imag
_atom_type_scat_source
C C 0.0181 0.0091 'International Tables Vol C Tables 4.2.6.8 and 6.1.1.4'
H H 0.0000 0.0000 'International Tables Vol C Tables 4.2.6.8 and 6.1.1.4'
Cu Cu -1.9646 0.5888 'International Tables Vol C Tables 4.2.6.8 and 6.1.1.4'
N N 0.0311 0.0180 'International Tables Vol C Tables 4.2.6.8 and 6.1.1.4'
O O 0.0492 0.0322 'International Tables Vol C Tables 4.2.6.8 and 6.1.1.4'

loop_
_geom_angle_atom_site_label_1
_geom_angle_atom_site_label_2
_geom_angle_atom_site_label_3
_geom_angle
_geom_angle_site_symmetry_1
_geom_angle_site_symmetry_3
_geom_angle_publ_flag
N1 Cu1 N2 82.09(7) . . ?
N1 Cu1 N3 131.44(7) . . ?
N1 Cu1 N4 131.94(7) . . ?
N3 Cu1 N2 108.87(7) . . ?
N4 Cu1 N2 123.16(8) . . ?
N4 Cu1 N3 82.33(7) . . ?
C1 N1 Cu1 129.08(14) . . ?
C1 N1 C11 118.21(17) . . ?
C11 N1 Cu1 112.64(13) . . ?
C10 N2 Cu1 130.25(14) . . ?
C10 N2 C12 118.59(19) . . ?
C12 N2 Cu1 110.70(14) . . ?
C31 N3 Cu1 131.20(14) . . ?
C31 N3 C55 117.59(17) . . ?
C55 N3 Cu1 110.53(14) . . ?
C54 N4 Cu1 129.78(15) . . ?
C54 N4 C56 117.78(19) . . ?
C56 N4 Cu1 112.40(15) . . ?
C35 N5 H5 120.8(6) . . ?
C36 N5 H5 121.6(6) . . ?
C36 N5 C35 117.53(19) . . ?
C50 N6 C49 116.7(2) . . ?
N1 C1 C2 121.44(19) . . ?
N1 C1 C13 117.67(17) . . ?
C2 C1 C13 120.87(19) . . ?
C1 C2 H2 119.8 . . ?
C3 C2 C1 120.5(2) . . ?
C3 C2 H2 119.8 . . ?
C2 C3 H3 120.4 . . ?
C2 C3 C4 119.10(18) . . ?
C4 C3 H3 120.4 . . ?
C3 C4 C5 123.29(19) . . ?
C11 C4 C3 117.49(19) . . ?
C11 C4 C5 119.2(2) . . ?
C4 C5 H5A 119.5 . . ?
C6 C5 C4 121.04(19) . . ?
C6 C5 H5A 119.5 . . ?
C5 C6 H6 119.3 . . ?
C5 C6 C7 121.3(2) . . ?
C7 C6 H6 119.3 . . ?
C8 C7 C6 124.3(2) . . ?
C12 C7 C6 118.6(2) . . ?
C12 C7 C8 117.1(2) . . ?
C7 C8 H8 120.3 . . ?
C9 C8 C7 119.5(2) . . ?
C9 C8 H8 120.3 . . ?
C8 C9 H9 120.0 . . ?
C8 C9 C10 120.1(2) . . ?
C10 C9 H9 120.0 . . ?
N2 C10 C9 121.7(2) . . ?
N2 C10 C22 115.4(2) . . ?
C9 C10 C22 122.9(2) . . ?
N1 C11 C4 123.24(19) . . ?
N1 C11 C12 117.16(17) . . ?
C4 C11 C12 119.59(19) . . ?
N2 C12 C7 122.9(2) . . ?
N2 C12 C11 116.89(19) . . ?
C7 C12 C11 120.19(18) . . ?
C14 C13 C1 120.48(19) . . ?
C14 C13 C18 120.8(2) . . ?
C18 C13 C1 118.7(2) . . ?
C13 C14 C19 121.4(2) . . ?
C15 C14 C13 118.9(2) . . ?
C15 C14 C19 119.7(2) . . ?
C14 C15 H15 119.2 . . ?
C16 C15 C14 121.7(2) . . ?
C16 C15 H15 119.2 . . ?
C15 C16 C17 118.2(2) . . ?
C15 C16 C20 120.8(2) . . ?
C17 C16 C20 121.0(2) . . ?
C16 C17 H17 118.9 . . ?
C16 C17 C18 122.1(2) . . ?
C18 C17 H17 118.9 . . ?
C13 C18 C21 121.6(2) . . ?
C17 C18 C13 118.3(2) . . ?
C17 C18 C21 120.1(2) . . ?
C14 C19 H19A 109.5 . . ?
C14 C19 H19B 109.5 . . ?
C14 C19 H19C 109.5 . . ?
H19A C19 H19B 109.5 . . ?
H19A C19 H19C 109.5 . . ?
H19B C19 H19C 109.5 . . ?
C16 C20 H20A 109.5 . . ?
C16 C20 H20B 109.5 . . ?
C16 C20 H20C 109.5 . . ?
H20A C20 H20B 109.5 . . ?
H20A C20 H20C 109.5 . . ?
H20B C20 H20C 109.5 . . ?
C18 C21 H21A 109.5 . . ?
C18 C21 H21B 109.5 . . ?
C18 C21 H21C 109.5 . . ?
H21A C21 H21B 109.5 . . ?
H21A C21 H21C 109.5 . . ?
H21B C21 H21C 109.5 . . ?
C23 C22 C10 120.4(2) . . ?
C27 C22 C10 118.3(2) . . ?
C27 C22 C23 121.2(2) . . ?
C22 C23 C28 121.4(2) . . ?
C24 C23 C22 117.6(2) . . ?
C24 C23 C28 121.0(2) . . ?
C23 C24 H24 118.8 . . ?
C25 C24 C23 122.4(2) . . ?
C25 C24 H24 118.8 . . ?
C24 C25 C26 119.1(2) . . ?
C24 C25 C29 121.1(2) . . ?
C26 C25 C29 119.8(3) . . ?
C25 C26 H26 119.6 . . ?
C25 C26 C27 120.8(2) . . ?
C27 C26 H26 119.6 . . ?
C22 C27 C26 118.9(2) . . ?
C22 C27 C30 122.2(2) . . ?
C26 C27 C30 118.9(2) . . ?
C23 C28 H28A 109.5 . . ?
C23 C28 H28B 109.5 . . ?
C23 C28 H28C 109.5 . . ?
H28A C28 H28B 109.5 . . ?
H28A C28 H28C 109.5 . . ?
H28B C28 H28C 109.5 . . ?
C25 C29 H29B 109.5 . . ?
C25 C29 H29C 109.5 . . ?
C25 C29 H29A 109.5 . . ?
H29B C29 H29C 109.5 . . ?
H29B C29 H29A 109.5 . . ?
H29C C29 H29A 109.5 . . ?
C27 C30 H30A 109.5 . . ?
C27 C30 H30B 109.5 . . ?
C27 C30 H30C 109.5 . . ?
H30A C30 H30B 109.5 . . ?
H30A C30 H30C 109.5 . . ?
H30B C30 H30C 109.5 . . ?
N3 C31 H31 118.3 . . ?
N3 C31 C32 123.36(19) . . ?
C32 C31 H31 118.3 . . ?
C31 C32 H32 120.5 . . ?
C33 C32 C31 119.0(2) . . ?
C33 C32 H32 120.5 . . ?
C32 C33 H33 120.4 . . ?
C32 C33 C34 119.28(19) . . ?
C34 C33 H33 120.4 . . ?
C33 C34 C35 122.92(19) . . ?
C33 C34 C55 117.98(19) . . ?
C55 C34 C35 119.08(19) . . ?
N5 C35 C34 117.8(2) . . ?
N5 C35 C50 121.69(19) . . ?
C50 C35 C34 120.49(18) . . ?
N5 C36 C37 119.5(2) . . ?
N5 C36 C49 120.35(19) . . ?
C49 C36 C37 120.14(18) . . ?
C38 C37 C36 122.17(19) . . ?
C38 C37 C46 120.49(19) . . ?
C46 C37 C36 117.3(2) . . ?
O1 C38 C37 123.95(19) . . ?
O1 C38 C39 117.4(2) . . ?
C37 C38 C39 118.66(19) . . ?
C40 C39 C38 120.0(2) . . ?
C40 C39 C44 119.0(2) . . ?
C44 C39 C38 121.0(2) . . ?
C39 C40 H40 119.2 . . ?
C41 C40 C39 121.6(2) . . ?
C41 C40 H40 119.2 . . ?
C40 C41 H41 120.4 . . ?
C40 C41 C42 119.3(3) . . ?
C42 C41 H41 120.4 . . ?
C41 C42 H42 119.9 . . ?
C43 C42 C41 120.2(2) . . ?
C43 C42 H42 119.9 . . ?
C42 C43 H43 119.3 . . ?
C42 C43 C44 121.4(2) . . ?
C44 C43 H43 119.3 . . ?
C39 C44 C45 121.0(2) . . ?
C43 C44 C39 118.5(2) . . ?
C43 C44 C45 120.5(2) . . ?
O2 C45 C44 121.0(2) . . ?
O2 C45 C46 122.1(2) . . ?
C46 C45 C44 116.9(2) . . ?
C37 C46 C45 121.9(2) . . ?
C47 C46 C37 120.41(19) . . ?
C47 C46 C45 117.7(2) . . ?
C46 C47 H47 118.7 . . ?
C48 C47 C46 122.7(2) . . ?
C48 C47 H47 118.7 . . ?
C47 C48 H48 120.2 . . ?
C47 C48 C49 119.7(2) . . ?
C49 C48 H48 120.2 . . ?
N6 C49 C36 121.62(19) . . ?
N6 C49 C48 118.6(2) . . ?
C48 C49 C36 119.8(2) . . ?
N6 C50 C35 122.04(19) . . ?
N6 C50 C51 117.8(2) . . ?
C35 C50 C51 120.12(19) . . ?
C52 C51 C50 122.7(2) . . ?
C52 C51 C56 118.3(2) . . ?
C56 C51 C50 119.0(2) . . ?
C51 C52 H52 120.5 . . ?
C53 C52 C51 119.1(2) . . ?
C53 C52 H52 120.5 . . ?
C52 C53 H53 120.4 . . ?
C52 C53 C54 119.1(3) . . ?
C54 C53 H53 120.4 . . ?
N4 C54 C53 123.6(2) . . ?
N4 C54 H54 118.2 . . ?
C53 C54 H54 118.2 . . ?
N3 C55 C34 122.8(2) . . ?
N3 C55 C56 116.86(17) . . ?
C34 C55 C56 120.33(18) . . ?
N4 C56 C51 122.0(2) . . ?
N4 C56 C55 117.15(18) . . ?
C51 C56 C55 120.86(19) . . ?

loop_
_geom_bond_atom_site_label_1
_geom_bond_atom_site_label_2
_geom_bond_distance
_geom_bond_site_symmetry_2
_geom_bond_publ_flag
O1 H14 0.85(2) . ?
O1 C38 1.300(3) . ?
Cu1 N1 2.0027(16) . ?
Cu1 N2 2.0734(18) . ?
Cu1 N3 2.0619(17) . ?
Cu1 N4 2.0046(18) . ?
O2 C45 1.255(3) . ?
N1 C1 1.338(3) . ?
N1 C11 1.367(3) . ?
N2 C10 1.335(3) . ?
N2 C12 1.360(2) . ?
N3 C31 1.324(3) . ?
N3 C55 1.365(3) . ?
N4 C54 1.329(3) . ?
N4 C56 1.365(3) . ?
N5 H5 0.84(2) . ?
N5 C35 1.352(3) . ?
N5 C36 1.347(3) . ?
N6 C49 1.351(3) . ?
N6 C50 1.346(3) . ?
C1 C2 1.411(3) . ?
C1 C13 1.494(3) . ?
C2 H2 0.9500 . ?
C2 C3 1.371(3) . ?
C3 H3 0.9500 . ?
C3 C4 1.405(3) . ?
C4 C5 1.435(3) . ?
C4 C11 1.404(3) . ?
C5 H5A 0.9500 . ?
C5 C6 1.353(3) . ?
C6 H6 0.9500 . ?
C6 C7 1.436(3) . ?
C7 C8 1.410(3) . ?
C7 C12 1.409(3) . ?
C8 H8 0.9500 . ?
C8 C9 1.366(3) . ?
C9 H9 0.9500 . ?
C9 C10 1.406(3) . ?
C10 C22 1.495(3) . ?
C11 C12 1.438(3) . ?
C13 C14 1.398(3) . ?
C13 C18 1.400(3) . ?
C14 C15 1.395(3) . ?
C14 C19 1.508(3) . ?
C15 H15 0.9500 . ?
C15 C16 1.384(3) . ?
C16 C17 1.392(4) . ?
C16 C20 1.512(3) . ?
C17 H17 0.9500 . ?
C17 C18 1.393(3) . ?
C18 C21 1.505(3) . ?
C19 H19A 0.9800 . ?
C19 H19B 0.9800 . ?
C19 H19C 0.9800 . ?
C20 H20A 0.9800 . ?
C20 H20B 0.9800 . ?
C20 H20C 0.9800 . ?
C21 H21A 0.9800 . ?
C21 H21B 0.9800 . ?
C21 H21C 0.9800 . ?
C22 C23 1.411(3) . ?
C22 C27 1.392(4) . ?
C23 C24 1.392(3) . ?
C23 C28 1.502(4) . ?
C24 H24 0.9500 . ?
C24 C25 1.378(4) . ?
C25 C26 1.389(4) . ?
C25 C29 1.524(3) . ?
C26 H26 0.9500 . ?
C26 C27 1.400(3) . ?
C27 C30 1.511(4) . ?
C28 H28A 0.9800 . ?
C28 H28B 0.9800 . ?
C28 H28C 0.9800 . ?
C29 H29B 0.9800 . ?
C29 H29C 0.9800 . ?
C29 H29A 0.9800 . ?
C30 H30A 0.9800 . ?
C30 H30B 0.9800 . ?
C30 H30C 0.9800 . ?
C31 H31 0.9500 . ?
C31 C32 1.406(3) . ?
C32 H32 0.9500 . ?
C32 C33 1.374(3) . ?
C33 H33 0.9500 . ?
C33 C34 1.398(3) . ?
C34 C35 1.460(3) . ?
C34 C55 1.405(3) . ?
C35 C50 1.395(3) . ?
C36 C37 1.458(3) . ?
C36 C49 1.430(3) . ?
C37 C38 1.416(3) . ?
C37 C46 1.430(3) . ?
C38 C39 1.462(3) . ?
C39 C40 1.403(4) . ?
C39 C44 1.414(3) . ?
C40 H40 0.9500 . ?
C40 C41 1.383(3) . ?
C41 H41 0.9500 . ?
C41 C42 1.401(4) . ?
C42 H42 0.9500 . ?
C42 C43 1.374(4) . ?
C43 H43 0.9500 . ?
C43 C44 1.413(3) . ?
C44 C45 1.457(4) . ?
C45 C46 1.453(3) . ?
C46 C47 1.410(4) . ?
C47 H47 0.9500 . ?
C47 C48 1.365(3) . ?
C48 H48 0.9500 . ?
C48 C49 1.429(3) . ?
C50 C51 1.458(3) . ?
C51 C52 1.396(4) . ?
C51 C56 1.407(3) . ?
C52 H52 0.9500 . ?
C52 C53 1.375(4) . ?
C53 H53 0.9500 . ?
C53 C54 1.386(4) . ?
C54 H54 0.9500 . ?
C55 C56 1.436(3) . ?

loop_
_geom_torsion_atom_site_label_1
_geom_torsion_atom_site_label_2
_geom_torsion_atom_site_label_3
_geom_torsion_atom_site_label_4
_geom_torsion
_geom_torsion_site_symmetry_1
_geom_torsion_site_symmetry_2
_geom_torsion_site_symmetry_3
_geom_torsion_site_symmetry_4
_geom_torsion_publ_flag
O1 C38 C39 C40 2.2(3) . . . . ?
O1 C38 C39 C44 -178.0(2) . . . . ?
Cu1 N1 C1 C2 174.12(16) . . . . ?
Cu1 N1 C1 C13 -7.5(3) . . . . ?
Cu1 N1 C11 C4 -176.10(16) . . . . ?
Cu1 N1 C11 C12 3.4(2) . . . . ?
Cu1 N2 C10 C9 -169.54(18) . . . . ?
Cu1 N2 C10 C22 11.9(3) . . . . ?
Cu1 N2 C12 C7 173.42(17) . . . . ?
Cu1 N2 C12 C11 -6.6(2) . . . . ?
Cu1 N3 C31 C32 -169.14(17) . . . . ?
Cu1 N3 C55 C34 172.25(17) . . . . ?
Cu1 N3 C55 C56 -8.6(2) . . . . ?
Cu1 N4 C54 C53 178.0(3) . . . . ?
Cu1 N4 C56 C51 -177.55(19) . . . . ?
Cu1 N4 C56 C55 2.7(3) . . . . ?
O2 C45 C46 C37 -179.9(2) . . . . ?
O2 C45 C46 C47 -1.4(4) . . . . ?
N1 C1 C2 C3 2.8(3) . . . . ?
N1 C1 C13 C14 99.1(2) . . . . ?
N1 C1 C13 C18 -82.3(3) . . . . ?
N1 C11 C12 N2 2.4(3) . . . . ?
N1 C11 C12 C7 -177.63(19) . . . . ?
N2 C10 C22 C23 -102.7(3) . . . . ?
N2 C10 C22 C27 73.6(3) . . . . ?
N3 C31 C32 C33 -0.7(4) . . . . ?
N3 C55 C56 N4 4.2(3) . . . . ?
N3 C55 C56 C51 -175.6(2) . . . . ?
N5 C35 C50 N6 0.0(4) . . . . ?
N5 C35 C50 C51 -179.6(2) . . . . ?
N5 C36 C37 C38 2.0(3) . . . . ?
N5 C36 C37 C46 -177.9(2) . . . . ?
N5 C36 C49 N6 -0.9(3) . . . . ?
N5 C36 C49 C48 178.7(2) . . . . ?
N6 C50 C51 C52 -0.9(4) . . . . ?
N6 C50 C51 C56 178.9(2) . . . . ?
C1 N1 C11 C4 1.2(3) . . . . ?
C1 N1 C11 C12 -179.33(18) . . . . ?
C1 C2 C3 C4 -1.2(3) . . . . ?
C1 C13 C14 C15 179.01(19) . . . . ?
C1 C13 C14 C19 -1.6(3) . . . . ?
C1 C13 C18 C17 180.0(2) . . . . ?
C1 C13 C18 C21 -2.0(3) . . . . ?
C2 C1 C13 C14 -82.5(3) . . . . ?
C2 C1 C13 C18 96.2(3) . . . . ?
C2 C3 C4 C5 -178.9(2) . . . . ?
C2 C3 C4 C11 -0.2(3) . . . . ?
C3 C4 C5 C6 177.1(2) . . . . ?
C3 C4 C11 N1 0.2(3) . . . . ?
C3 C4 C11 C12 -179.2(2) . . . . ?
C4 C5 C6 C7 2.2(4) . . . . ?
C4 C11 C12 N2 -178.14(19) . . . . ?
C4 C11 C12 C7 1.9(3) . . . . ?
C5 C4 C11 N1 179.0(2) . . . . ?
C5 C4 C11 C12 -0.5(3) . . . . ?
C5 C6 C7 C8 179.7(2) . . . . ?
C5 C6 C7 C12 -0.7(4) . . . . ?
C6 C7 C8 C9 -179.8(3) . . . . ?
C6 C7 C12 N2 178.7(2) . . . . ?
C6 C7 C12 C11 -1.3(3) . . . . ?
C7 C8 C9 C10 1.5(4) . . . . ?
C8 C7 C12 N2 -1.7(3) . . . . ?
C8 C7 C12 C11 178.3(2) . . . . ?
C8 C9 C10 N2 -2.9(4) . . . . ?
C8 C9 C10 C22 175.5(2) . . . . ?
C9 C10 C22 C23 78.8(3) . . . . ?
C9 C10 C22 C27 -104.9(3) . . . . ?
C10 N2 C12 C7 0.4(3) . . . . ?
C10 N2 C12 C11 -179.58(19) . . . . ?
C10 C22 C23 C24 173.3(2) . . . . ?
C10 C22 C23 C28 -6.9(3) . . . . ?
C10 C22 C27 C26 -175.7(2) . . . . ?
C10 C22 C27 C30 4.7(4) . . . . ?
C11 N1 C1 C2 -2.7(3) . . . . ?
C11 N1 C1 C13 175.75(18) . . . . ?
C11 C4 C5 C6 -1.6(3) . . . . ?
C12 N2 C10 C9 1.9(3) . . . . ?
C12 N2 C10 C22 -176.7(2) . . . . ?
C12 C7 C8 C9 0.7(4) . . . . ?
C13 C1 C2 C3 -175.6(2) . . . . ?
C13 C14 C15 C16 0.5(3) . . . . ?
C14 C13 C18 C17 -1.4(3) . . . . ?
C14 C13 C18 C21 176.6(2) . . . . ?
C14 C15 C16 C17 -0.4(4) . . . . ?
C14 C15 C16 C20 -179.8(2) . . . . ?
C15 C16 C17 C18 -0.7(4) . . . . ?
C16 C17 C18 C13 1.6(4) . . . . ?
C16 C17 C18 C21 -176.5(2) . . . . ?
C18 C13 C14 C15 0.4(3) . . . . ?
C18 C13 C14 C19 179.9(2) . . . . ?
C19 C14 C15 C16 -178.9(2) . . . . ?
C20 C16 C17 C18 178.8(3) . . . . ?
C22 C23 C24 C25 2.5(4) . . . . ?
C23 C22 C27 C26 0.6(4) . . . . ?
C23 C22 C27 C30 -179.1(2) . . . . ?
C23 C24 C25 C26 0.2(4) . . . . ?
C23 C24 C25 C29 179.0(2) . . . . ?
C24 C25 C26 C27 -2.7(4) . . . . ?
C25 C26 C27 C22 2.3(4) . . . . ?
C25 C26 C27 C30 -178.1(2) . . . . ?
C27 C22 C23 C24 -2.9(3) . . . . ?
C27 C22 C23 C28 176.9(2) . . . . ?
C28 C23 C24 C25 -177.3(2) . . . . ?
C29 C25 C26 C27 178.5(2) . . . . ?
C31 N3 C55 C34 0.7(3) . . . . ?
C31 N3 C55 C56 179.9(2) . . . . ?
C31 C32 C33 C34 -0.1(4) . . . . ?
C32 C33 C34 C35 -177.2(2) . . . . ?
C32 C33 C34 C55 1.0(3) . . . . ?
C33 C34 C35 N5 -0.4(3) . . . . ?
C33 C34 C35 C50 177.2(2) . . . . ?
C33 C34 C55 N3 -1.4(3) . . . . ?
C33 C34 C55 C56 179.5(2) . . . . ?
C34 C35 C50 N6 -177.5(2) . . . . ?
C34 C35 C50 C51 2.9(3) . . . . ?
C34 C55 C56 N4 -176.6(2) . . . . ?
C34 C55 C56 C51 3.6(3) . . . . ?
C35 N5 C36 C37 -178.56(19) . . . . ?
C35 N5 C36 C49 1.8(3) . . . . ?
C35 C34 C55 N3 176.96(19) . . . . ?
C35 C34 C55 C56 -2.2(3) . . . . ?
C35 C50 C51 C52 178.7(3) . . . . ?
C35 C50 C51 C56 -1.5(4) . . . . ?
C36 N5 C35 C34 176.16(19) . . . . ?
C36 N5 C35 C50 -1.4(3) . . . . ?
C36 C37 C38 O1 1.2(4) . . . . ?
C36 C37 C38 C39 -178.0(2) . . . . ?
C36 C37 C46 C45 177.4(2) . . . . ?
C36 C37 C46 C47 -1.1(3) . . . . ?
C37 C36 C49 N6 179.4(2) . . . . ?
C37 C36 C49 C48 -1.0(3) . . . . ?
C37 C38 C39 C40 -178.6(2) . . . . ?
C37 C38 C39 C44 1.2(3) . . . . ?
C37 C46 C47 C48 -0.4(4) . . . . ?
C38 C37 C46 C45 -2.6(3) . . . . ?
C38 C37 C46 C47 179.0(2) . . . . ?
C38 C39 C40 C41 -179.1(2) . . . . ?
C38 C39 C44 C43 178.3(2) . . . . ?
C38 C39 C44 C45 -3.8(3) . . . . ?
C39 C40 C41 C42 0.5(4) . . . . ?
C39 C44 C45 O2 -176.9(2) . . . . ?
C39 C44 C45 C46 3.1(3) . . . . ?
C40 C39 C44 C43 -2.0(3) . . . . ?
C40 C39 C44 C45 176.0(2) . . . . ?
C40 C41 C42 C43 -1.2(4) . . . . ?
C41 C42 C43 C44 0.3(4) . . . . ?
C42 C43 C44 C39 1.3(4) . . . . ?
C42 C43 C44 C45 -176.7(2) . . . . ?
C43 C44 C45 O2 1.0(4) . . . . ?
C43 C44 C45 C46 -179.0(2) . . . . ?
C44 C39 C40 C41 1.1(4) . . . . ?
C44 C45 C46 C37 0.1(3) . . . . ?
C44 C45 C46 C47 178.6(2) . . . . ?
C45 C46 C47 C48 -178.9(2) . . . . ?
C46 C37 C38 O1 -178.9(2) . . . . ?
C46 C37 C38 C39 1.9(3) . . . . ?
C46 C47 C48 C49 1.3(4) . . . . ?
C47 C48 C49 N6 179.1(2) . . . . ?
C47 C48 C49 C36 -0.5(4) . . . . ?
C49 N6 C50 C35 0.9(4) . . . . ?
C49 N6 C50 C51 -179.5(2) . . . . ?
C49 C36 C37 C38 -178.3(2) . . . . ?
C49 C36 C37 C46 1.8(3) . . . . ?
C50 N6 C49 C36 -0.5(3) . . . . ?
C50 N6 C49 C48 179.9(2) . . . . ?
C50 C51 C52 C53 -177.9(3) . . . . ?
C50 C51 C56 N4 178.5(2) . . . . ?
C50 C51 C56 C55 -1.8(4) . . . . ?
C51 C52 C53 C54 -1.5(5) . . . . ?
C52 C51 C56 N4 -1.7(4) . . . . ?
C52 C51 C56 C55 178.0(2) . . . . ?
C52 C53 C54 N4 0.0(6) . . . . ?
C54 N4 C56 C51 0.3(4) . . . . ?
C54 N4 C56 C55 -179.5(2) . . . . ?
C55 N3 C31 C32 0.4(3) . . . . ?
C55 C34 C35 N5 -178.63(19) . . . . ?
C55 C34 C35 C50 -1.1(3) . . . . ?
C56 N4 C54 C53 0.6(5) . . . . ?
C56 C51 C52 C53 2.3(5) . . . . ?
